data_7221777
loop_
_publ_author_name
'Chen, Peng'
'Li, Hongfeng'
'Sun, Wenbin'
'Tang, Jinkui'
'Zhang, Lei'
'Yan, Pengfei'

_publ_section_title
;
 Crystallization of triple- and quadruple-stranded dinuclear
 bis-\b-diketonate-Dy(iii) helicates: single molecule magnetic behavior
;
_journal_issue 37
_journal_name_full CrystEngComm
_journal_page_first 7227
_journal_paper_doi 10.1039/C5CE01067E
_journal_volume 17
_journal_year 2015
_chemical_formula_sum 'C116 H130 Cl1.5 Dy2 F24 N9.5 O18'
_chemical_formula_weight 2779.47
_chemical_name_systematic
; 
 ? 
;
_space_group_IT_number 15
_symmetry_cell_setting monoclinic
_symmetry_space_group_name_Hall '-C 2yc'
_symmetry_space_group_name_H-M 'C 1 2/c 1'
_atom_sites_solution_hydrogens geom
_atom_sites_solution_primary direct
_atom_sites_solution_secondary difmap
_audit_creation_method SHELXL-97
_audit_update_record
;
2015-07-01 deposited with the CCDC.
2015-08-12 downloaded from the CCDC.
;
_cell_angle_alpha 90.00
_cell_angle_beta 100.5900(12)
_cell_angle_gamma 90.00
_cell_formula_units_Z 8
_cell_length_a 45.2139(5)
_cell_length_b 20.4624(2)
_cell_length_c 28.0974(3)
_cell_measurement_reflns_used 23907
_cell_measurement_temperature 150
_cell_measurement_theta_max 27.84
_cell_measurement_theta_min 3.42
_cell_volume 25552.5(5)
_computing_cell_refinement 'CrysAlis PRO (Agilent, 2011)'
_computing_data_collection 'CrysAlis PRO (Agilent, 2011)'
_computing_data_reduction 'CrysAlis PRO (Agilent, 2011)'
_computing_molecular_graphics 'Bruker SHELXTL'
_computing_publication_material 'Bruker SHELXTL'
_computing_structure_refinement 'SHELXL-97 (Sheldrick, 1997)'
_computing_structure_solution 'SHELXS-97 (Sheldrick, 1990)'
_diffrn_ambient_temperature 150
_diffrn_measured_fraction_theta_full 0.997
_diffrn_measured_fraction_theta_max 0.880
_diffrn_measurement_device_type 'Xcalibur, Eos'
_diffrn_measurement_method 'phi and omega scans'
_diffrn_radiation_monochromator graphite
_diffrn_radiation_source 'Enhance (Mo) X-ray Source'
_diffrn_radiation_type MoK\a
_diffrn_radiation_wavelength 0.71073
_diffrn_reflns_av_R_equivalents 0.0207
_diffrn_reflns_av_sigmaI/netI 0.0378
_diffrn_reflns_limit_h_max 36
_diffrn_reflns_limit_h_min -59
_diffrn_reflns_limit_k_max 21
_diffrn_reflns_limit_k_min -25
_diffrn_reflns_limit_l_max 36
_diffrn_reflns_limit_l_min -31
_diffrn_reflns_number 51469
_diffrn_reflns_theta_full 26.00
_diffrn_reflns_theta_max 28.22
_diffrn_reflns_theta_min 3.17
_exptl_absorpt_coefficient_mu 1.291
_exptl_absorpt_correction_T_max 0.845
_exptl_absorpt_correction_T_min 0.824
_exptl_absorpt_correction_type multi-scan
_exptl_absorpt_process_details
;
CrysAlisPro, Agilent Technologies,
Version 1.171.35.21 (release 20-01-2012 CrysAlis171 .NET)
(compiled Jan 23 2012,18:06:46)
Empirical absorption correction using spherical harmonics,
 implemented in SCALE3 ABSPACK scaling algorithm.
;
_exptl_crystal_colour colorless
_exptl_crystal_density_diffrn 1.445
_exptl_crystal_density_method 'not measured'
_exptl_crystal_description block
_exptl_crystal_F_000 11280
_exptl_crystal_size_max 0.15
_exptl_crystal_size_mid 0.14
_exptl_crystal_size_min 0.13
_refine_diff_density_max 2.474
_refine_diff_density_min -4.875
_refine_diff_density_rms 0.147
_refine_ls_extinction_method none
_refine_ls_goodness_of_fit_ref 1.028
_refine_ls_hydrogen_treatment constr
_refine_ls_matrix_type full
_refine_ls_number_parameters 1576
_refine_ls_number_reflns 27766
_refine_ls_number_restraints 58
_refine_ls_restrained_S_all 1.125
_refine_ls_R_factor_all 0.0742
_refine_ls_R_factor_gt 0.0593
_refine_ls_shift/su_max 0.000
_refine_ls_shift/su_mean 0.000
_refine_ls_structure_factor_coef Fsqd
_refine_ls_weighting_details 'calc w=1/[\s^2^(Fo^2^)+(0.0957P)^2^+258.0881P] where P=(Fo^2^+2Fc^2^)/3'
_refine_ls_weighting_scheme calc
_refine_ls_wR_factor_gt 0.1665
_refine_ls_wR_factor_ref 0.1802
_reflns_number_gt 22603
_reflns_number_total 27766
_reflns_threshold_expression >2sigma(I)
_cod_data_source_file c5ce01067e2.cif
_cod_data_source_block 1054122
_cod_depositor_comments 'Adding full bibliography for 7221777--7221779.cif.'
_cod_original_cell_volume 25552.4(5)
_cod_original_sg_symbol_H-M C2/c
_cod_original_formula_sum 'C116 H130 Cl1.50 Dy2 F24 N9.50 O18'
_cod_database_code 7221777

loop_
_symmetry_equiv_pos_as_xyz
'x, y, z'
'-x, y, -z+1/2'
'x+1/2, y+1/2, z'
'-x+1/2, y+1/2, -z+1/2'
'-x, -y, -z'
'x, -y, z-1/2'
'-x+1/2, -y+1/2, -z'
'x+1/2, -y+1/2, z-1/2'

loop_
_atom_site_label
_atom_site_type_symbol
_atom_site_fract_x
_atom_site_fract_y
_atom_site_fract_z
_atom_site_U_iso_or_equiv
_atom_site_adp_type
_atom_site_occupancy
_atom_site_symmetry_multiplicity
_atom_site_calc_flag
_atom_site_refinement_flags
Dy1 Dy 0.129920(6) 0.041780(13) 0.243460(9) 0.02322(8) Uani 1 1 d .
Dy2 Dy 0.369360(6) -0.079020(12) 0.536530(10) 0.02588(8) Uani 1 1 d .
O1 O 0.10961(9) -0.0459(2) 0.18864(15) 0.0284(9) Uani 1 1 d .
O7 O 0.32587(9) -0.0188(2) 0.54540(14) 0.0295(9) Uani 1 1 d .
O3 O 0.36257(9) -0.12182(19) 0.45700(14) 0.0260(8) Uani 1 1 d .
O16 O 0.33003(8) -0.15836(18) 0.52595(13) 0.0227(8) Uani 1 1 d .
O15 O 0.39114(9) -0.18288(19) 0.56269(14) 0.0278(9) Uani 1 1 d .
O4 O 0.41688(9) -0.0793(2) 0.51218(16) 0.0350(10) Uani 1 1 d .
O5 O 0.09874(9) 0.1362(2) 0.24264(15) 0.0292(9) Uani 1 1 d .
O10 O 0.39293(10) 0.0188(2) 0.57364(15) 0.0321(9) Uani 1 1 d .
O14 O 0.08639(8) -0.00211(19) 0.27042(15) 0.0267(8) Uani 1 1 d .
O2 O 0.17045(9) -0.01299(19) 0.21490(15) 0.0271(8) Uani 1 1 d .
O11 O 0.17212(8) 0.11153(19) 0.25209(13) 0.0244(8) Uani 1 1 d .
O8 O 0.36579(10) -0.07904(19) 0.62107(15) 0.0291(9) Uani 1 1 d .
O6 O 0.13921(8) 0.09161(18) 0.32153(13) 0.0227(8) Uani 1 1 d .
O9 O 0.36317(10) 0.00862(19) 0.47884(15) 0.0311(9) Uani 1 1 d .
O12 O 0.12796(9) 0.09669(19) 0.16844(14) 0.0259(8) Uani 1 1 d .
O13 O 0.14559(8) -0.04750(19) 0.29538(14) 0.0246(8) Uani 1 1 d .
O17 O 0.1745(2) -0.0972(4) 0.0659(4) 0.113(3) Uani 1 1 d .
O18 O 0.21183(14) -0.0302(3) 0.4231(2) 0.0531(14) Uani 1 1 d .
N1 N 0.29892(12) -0.1474(3) 0.23675(19) 0.0407(14) Uani 1 1 d .
N2 N 0.22171(11) 0.1932(2) 0.51489(17) 0.0282(10) Uani 1 1 d .
N3 N 0.31034(11) 0.1842(3) 0.29729(18) 0.0303(11) Uani 1 1 d .
N4 N 0.21900(10) -0.2942(2) 0.39028(17) 0.0229(9) Uani 1 1 d .
N5 N 0.0336(3) 0.6483(6) 0.3393(4) 0.113(4) Uani 1 1 d .
H5A H 0.0218 0.6291 0.3133 0.135 Uiso 1 1 calc R
N6 N 0.08335(15) 0.1081(3) 0.4208(2) 0.0467(15) Uani 1 1 d .
H6A H 0.0662 0.0975 0.4317 0.056 Uiso 1 1 calc R
N7 N -0.03215(14) 0.0157(4) 0.3947(2) 0.0546(18) Uani 1 1 d .
H7A H -0.0164 0.0408 0.4089 0.066 Uiso 1 1 calc R
N8 N 0.4801(5) 0.2238(12) 0.5681(18) 0.39(3) Uani 1 1 d .
N9 N 0.5000 0.0802(5) 0.7500 0.092(5) Uani 1 2 d SD
H9A H 0.4956 0.0368 0.7490 0.110 Uiso 0.50 1 calc PR
F18 F 0.4306(2) 0.1093(4) 0.6221(4) 0.158(5) Uani 1 1 d .
F17 F 0.3909(3) 0.1158(4) 0.6420(2) 0.162(5) Uani 1 1 d .
F16 F 0.40198(17) 0.1855(2) 0.5947(2) 0.090(2) Uani 1 1 d .
F4 F 0.47476(12) -0.1030(6) 0.5009(3) 0.129(3) Uani 1 1 d .
F5 F 0.46328(17) -0.0045(5) 0.4906(3) 0.135(4) Uani 1 1 d .
F6 F 0.46508(14) -0.0658(7) 0.4294(3) 0.164(5) Uani 1 1 d .
F7 F 0.39557(18) -0.0195(4) 0.7066(2) 0.114(3) Uani 1 1 d .
F8 F 0.3543(2) 0.0013(5) 0.7243(2) 0.164(5) Uani 1 1 d .
F9 F 0.36765(16) -0.0951(3) 0.71679(17) 0.0817(18) Uani 1 1 d .
F3 F 0.08945(16) -0.1466(4) 0.1161(2) 0.101(2) Uani 1 1 d .
F2 F 0.10880(13) -0.2134(3) 0.1699(4) 0.126(4) Uani 1 1 d .
F1 F 0.07402(11) -0.1506(3) 0.1811(2) 0.0721(16) Uani 1 1 d .
F21 F 0.04348(10) -0.1250(3) 0.3100(3) 0.095(2) Uani 1 1 d .
F20 F 0.03356(11) -0.0794(4) 0.2419(2) 0.093(2) Uani 1 1 d .
F19 F 0.03549(12) -0.0245(3) 0.3047(3) 0.095(2) Uani 1 1 d .
F12 F 0.05713(10) 0.2353(2) 0.2377(2) 0.0730(16) Uani 1 1 d .
F11 F 0.09014(15) 0.2560(3) 0.19588(18) 0.0757(16) Uani 1 1 d .
F10 F 0.09223(12) 0.3035(2) 0.26313(19) 0.0645(14) Uani 1 1 d .
F15 F 0.14194(11) 0.22978(19) 0.09787(14) 0.0478(10) Uani 1 1 d .
F14 F 0.10022(10) 0.1861(3) 0.10512(17) 0.0666(15) Uani 1 1 d .
F13 F 0.13156(11) 0.1333(2) 0.07107(13) 0.0485(10) Uani 1 1 d .
F22 F 0.43283(10) -0.2639(3) 0.5346(2) 0.0626(13) Uani 1 1 d .
F23 F 0.40220(10) -0.3436(2) 0.52720(18) 0.0592(13) Uani 1 1 d .
F24 F 0.41798(9) -0.3014(2) 0.59647(14) 0.0461(10) Uani 1 1 d .
Cl1 Cl 0.02327(4) 0.08845(12) 0.45406(8) 0.0583(5) Uani 1 1 d .
Cl2 Cl 0.0000 0.5753(2) 0.2500 0.156(3) Uani 1 2 d S
C1 C 0.4572(2) -0.0640(9) 0.4728(4) 0.095(4) Uani 1 1 d .
C2 C 0.42371(15) -0.0814(4) 0.4714(3) 0.0463(18) Uani 1 1 d .
C3 C 0.40598(16) -0.0961(5) 0.4263(3) 0.0500(19) Uani 1 1 d .
H3A H 0.4146 -0.0943 0.3987 0.060 Uiso 1 1 calc R
C4 C 0.37497(13) -0.1136(3) 0.4214(2) 0.0282(12) Uani 1 1 d .
C5 C 0.35604(13) -0.1217(3) 0.3727(2) 0.0286(12) Uani 1 1 d .
C6 C 0.32512(14) -0.1291(3) 0.3693(2) 0.0339(13) Uani 1 1 d .
H6B H 0.3170 -0.1292 0.3974 0.041 Uiso 1 1 calc R
C7 C 0.30615(14) -0.1363(4) 0.3249(2) 0.0361(14) Uani 1 1 d .
H7B H 0.2855 -0.1405 0.3235 0.043 Uiso 1 1 calc R
C8 C 0.31782(14) -0.1371(3) 0.2823(2) 0.0322(13) Uani 1 1 d .
C9 C 0.34882(16) -0.1312(4) 0.2855(2) 0.0455(18) Uani 1 1 d .
H9B H 0.3571 -0.1331 0.2576 0.055 Uiso 1 1 calc R
C10 C 0.36756(15) -0.1224(4) 0.3302(2) 0.0411(16) Uani 1 1 d .
H10C H 0.3881 -0.1170 0.3316 0.049 Uiso 1 1 calc R
C11 C 0.31052(15) -0.1881(4) 0.2015(2) 0.0381(15) Uani 1 1 d .
H11A H 0.3161 -0.2302 0.2154 0.057 Uiso 1 1 calc R
H11B H 0.3279 -0.1675 0.1928 0.057 Uiso 1 1 calc R
H11C H 0.2953 -0.1932 0.1731 0.057 Uiso 1 1 calc R
C12 C 0.26856(13) -0.1296(3) 0.2290(2) 0.0291(12) Uani 1 1 d .
C13 C 0.25960(14) -0.0688(3) 0.2448(2) 0.0354(14) Uani 1 1 d .
H13A H 0.2740 -0.0401 0.2609 0.042 Uiso 1 1 calc R
C14 C 0.22956(14) -0.0513(3) 0.2367(2) 0.0308(13) Uani 1 1 d .
H14A H 0.2241 -0.0110 0.2478 0.037 Uiso 1 1 calc R
C15 C 0.20724(12) -0.0930(3) 0.21221(19) 0.0227(11) Uani 1 1 d .
C16 C 0.21625(14) -0.1527(3) 0.1958(2) 0.0291(12) Uani 1 1 d .
H16A H 0.2018 -0.1809 0.1792 0.035 Uiso 1 1 calc R
C17 C 0.24646(14) -0.1711(3) 0.2036(2) 0.0301(12) Uani 1 1 d .
H17A H 0.2520 -0.2110 0.1920 0.036 Uiso 1 1 calc R
C18 C 0.17523(13) -0.0715(3) 0.2060(2) 0.0245(11) Uani 1 1 d .
C19 C 0.15164(13) -0.1182(3) 0.1915(2) 0.0307(12) Uani 1 1 d .
H19A H 0.1567 -0.1617 0.1875 0.037 Uiso 1 1 calc R
C20 C 0.12159(13) -0.1003(3) 0.1833(2) 0.0290(12) Uani 1 1 d .
C21 C 0.09872(15) -0.1540(3) 0.1638(3) 0.0429(17) Uani 1 1 d .
C22 C 0.08627(16) 0.2468(3) 0.2409(3) 0.0418(16) Uani 1 1 d .
C23 C 0.10514(12) 0.1896(3) 0.2647(2) 0.0273(12) Uani 1 1 d .
C24 C 0.12605(13) 0.2021(3) 0.3063(2) 0.0276(12) Uani 1 1 d .
H24A H 0.1295 0.2451 0.3166 0.033 Uiso 1 1 calc R
C25 C 0.14240(12) 0.1511(3) 0.33360(19) 0.0220(10) Uani 1 1 d .
C26 C 0.16346(12) 0.1657(3) 0.3797(2) 0.0224(10) Uani 1 1 d .
C27 C 0.17959(13) 0.1133(3) 0.4041(2) 0.0264(11) Uani 1 1 d .
H27A H 0.1775 0.0718 0.3904 0.032 Uiso 1 1 calc R
C28 C 0.19852(13) 0.1223(3) 0.4482(2) 0.0283(12) Uani 1 1 d .
H28A H 0.2087 0.0867 0.4640 0.034 Uiso 1 1 calc R
C29 C 0.20253(12) 0.1842(3) 0.4694(2) 0.0245(11) Uani 1 1 d .
C30 C 0.18689(13) 0.2374(3) 0.4446(2) 0.0295(12) Uani 1 1 d .
H30A H 0.1894 0.2791 0.4579 0.035 Uiso 1 1 calc R
C31 C 0.16775(13) 0.2278(3) 0.4007(2) 0.0278(12) Uani 1 1 d .
H31A H 0.1576 0.2634 0.3848 0.033 Uiso 1 1 calc R
C32 C 0.21019(17) 0.2335(3) 0.5510(2) 0.0386(15) Uani 1 1 d .
H32A H 0.1976 0.2072 0.5675 0.058 Uiso 1 1 calc R
H32B H 0.1986 0.2692 0.5350 0.058 Uiso 1 1 calc R
H32C H 0.2268 0.2503 0.5741 0.058 Uiso 1 1 calc R
C33 C 0.24493(13) 0.1489(3) 0.5312(2) 0.0252(11) Uani 1 1 d .
C34 C 0.26278(13) 0.1242(3) 0.4992(2) 0.0274(12) Uani 1 1 d .
H34A H 0.2587 0.1369 0.4669 0.033 Uiso 1 1 calc R
C35 C 0.28616(13) 0.0816(3) 0.5150(2) 0.0266(12) Uani 1 1 d .
H35A H 0.2976 0.0657 0.4932 0.032 Uiso 1 1 calc R
C36 C 0.29277(13) 0.0618(3) 0.5640(2) 0.0265(11) Uani 1 1 d .
C37 C 0.27595(15) 0.0873(3) 0.5955(2) 0.0322(13) Uani 1 1 d .
H37A H 0.2807 0.0760 0.6281 0.039 Uiso 1 1 calc R
C38 C 0.25168(15) 0.1301(3) 0.5799(2) 0.0338(13) Uani 1 1 d .
H38A H 0.2402 0.1457 0.6017 0.041 Uiso 1 1 calc R
C39 C 0.31797(13) 0.0149(3) 0.5786(2) 0.0263(11) Uani 1 1 d .
C40 C 0.33184(15) 0.0091(3) 0.6284(2) 0.0339(13) Uani 1 1 d .
H40A H 0.3258 0.0369 0.6509 0.041 Uiso 1 1 calc R
C41 C 0.35410(14) -0.0368(3) 0.6441(2) 0.0301(13) Uani 1 1 d .
C42 C 0.3671(2) -0.0377(4) 0.6982(3) 0.053(2) Uani 1 1 d .
C43 C 0.12937(14) 0.1745(3) 0.1077(2) 0.0328(13) Uani 1 1 d .
C44 C 0.14327(13) 0.1435(3) 0.1565(2) 0.0255(11) Uani 1 1 d .
C45 C 0.17078(13) 0.1681(3) 0.1790(2) 0.0287(12) Uani 1 1 d .
H45A H 0.1799 0.2008 0.1638 0.034 Uiso 1 1 calc R
C46 C 0.18563(12) 0.1443(3) 0.2254(2) 0.0243(11) Uani 1 1 d .
C47 C 0.21793(12) 0.1582(3) 0.24272(19) 0.0238(11) Uani 1 1 d .
C48 C 0.23019(13) 0.1436(3) 0.2915(2) 0.0292(12) Uani 1 1 d .
H48A H 0.2177 0.1283 0.3119 0.035 Uiso 1 1 calc R
C49 C 0.26054(13) 0.1517(3) 0.3093(2) 0.0305(13) Uani 1 1 d .
H49A H 0.2682 0.1423 0.3416 0.037 Uiso 1 1 calc R
C50 C 0.28010(12) 0.1741(3) 0.2791(2) 0.0236(11) Uani 1 1 d .
C51 C 0.26771(13) 0.1894(3) 0.2309(2) 0.0281(12) Uani 1 1 d .
H51A H 0.2801 0.2049 0.2103 0.034 Uiso 1 1 calc R
C52 C 0.23729(13) 0.1815(3) 0.2137(2) 0.0284(12) Uani 1 1 d .
H52A H 0.2296 0.1921 0.1816 0.034 Uiso 1 1 calc R
C53 C 0.33017(14) 0.2083(4) 0.2652(2) 0.0365(14) Uani 1 1 d .
H53A H 0.3304 0.1774 0.2396 0.055 Uiso 1 1 calc R
H53B H 0.3502 0.2136 0.2834 0.055 Uiso 1 1 calc R
H53C H 0.3228 0.2496 0.2517 0.055 Uiso 1 1 calc R
C54 C 0.32424(12) 0.1560(3) 0.3425(2) 0.0269(12) Uani 1 1 d .
C55 C 0.32317(16) 0.0887(3) 0.3497(2) 0.0371(15) Uani 1 1 d .
H55A H 0.3137 0.0617 0.3248 0.045 Uiso 1 1 calc R
C56 C 0.33625(15) 0.0620(3) 0.3941(2) 0.0342(14) Uani 1 1 d .
H56A H 0.3355 0.0170 0.3988 0.041 Uiso 1 1 calc R
C57 C 0.35050(12) 0.1019(3) 0.4317(2) 0.0243(11) Uani 1 1 d .
C58 C 0.35192(14) 0.1688(3) 0.4238(2) 0.0311(13) Uani 1 1 d .
H58A H 0.3616 0.1958 0.4484 0.037 Uiso 1 1 calc R
C59 C 0.33881(14) 0.1957(3) 0.3790(2) 0.0311(13) Uani 1 1 d .
H59A H 0.3400 0.2404 0.3739 0.037 Uiso 1 1 calc R
C60 C 0.36408(13) 0.0693(3) 0.4784(2) 0.0248(11) Uani 1 1 d .
C61 C 0.37621(14) 0.1070(3) 0.5201(2) 0.0330(13) Uani 1 1 d .
H61A H 0.3749 0.1524 0.5185 0.040 Uiso 1 1 calc R
C62 C 0.38987(14) 0.0778(3) 0.5626(2) 0.0311(13) Uani 1 1 d .
C63 C 0.4033(2) 0.1234(3) 0.6048(3) 0.055(2) Uani 1 1 d .
C65 C 0.04863(14) -0.0730(3) 0.2860(3) 0.0388(15) Uani 1 1 d .
C64 C 0.10250(13) -0.1072(3) 0.3041(2) 0.0285(12) Uani 1 1 d .
H64A H 0.0953 -0.1468 0.3135 0.034 Uiso 1 1 calc R
C66 C 0.08199(12) -0.0582(3) 0.2865(2) 0.0252(11) Uani 1 1 d .
C67 C 0.13413(12) -0.0987(3) 0.30832(18) 0.0210(10) Uani 1 1 d .
C68 C 0.15523(11) -0.1514(2) 0.32937(18) 0.0187(10) Uani 1 1 d .
C69 C 0.18608(12) -0.1424(3) 0.33026(19) 0.0218(10) Uani 1 1 d .
H69A H 0.1927 -0.1042 0.3178 0.026 Uiso 1 1 calc R
C70 C 0.20675(12) -0.1897(3) 0.34951(19) 0.0227(10) Uani 1 1 d .
H70A H 0.2270 -0.1833 0.3489 0.027 Uiso 1 1 calc R
C71 C 0.19751(12) -0.2472(2) 0.37001(17) 0.0189(10) Uani 1 1 d .
C72 C 0.16672(12) -0.2573(3) 0.36810(19) 0.0231(11) Uani 1 1 d .
H72A H 0.1601 -0.2958 0.3803 0.028 Uiso 1 1 calc R
C73 C 0.14599(12) -0.2104(3) 0.3482(2) 0.0233(11) Uani 1 1 d .
H73A H 0.1256 -0.2179 0.3473 0.028 Uiso 1 1 calc R
C74 C 0.21091(13) -0.3637(3) 0.3856(2) 0.0291(12) Uani 1 1 d .
H74A H 0.2232 -0.3852 0.3660 0.044 Uiso 1 1 calc R
H74B H 0.1901 -0.3679 0.3707 0.044 Uiso 1 1 calc R
H74C H 0.2141 -0.3835 0.4171 0.044 Uiso 1 1 calc R
C75 C 0.24639(12) -0.2756(3) 0.41889(18) 0.0202(10) Uani 1 1 d .
C76 C 0.24944(12) -0.2152(3) 0.4429(2) 0.0232(11) Uani 1 1 d .
H76A H 0.2331 -0.1870 0.4396 0.028 Uiso 1 1 calc R
C77 C 0.27651(12) -0.1972(3) 0.47138(19) 0.0221(10) Uani 1 1 d .
H77A H 0.2781 -0.1565 0.4864 0.026 Uiso 1 1 calc R
C78 C 0.30159(12) -0.2384(2) 0.47820(18) 0.0195(10) Uani 1 1 d .
C79 C 0.29835(12) -0.2994(3) 0.4553(2) 0.0252(11) Uani 1 1 d .
H79A H 0.3146 -0.3282 0.4596 0.030 Uiso 1 1 calc R
C80 C 0.27113(13) -0.3180(3) 0.4260(2) 0.0252(11) Uani 1 1 d .
H80A H 0.2695 -0.3587 0.4111 0.030 Uiso 1 1 calc R
C81 C 0.33008(12) -0.2154(2) 0.50849(18) 0.0199(10) Uani 1 1 d .
C82 C 0.35565(12) -0.2564(3) 0.51661(19) 0.0233(11) Uani 1 1 d .
H82A H 0.3538 -0.2985 0.5039 0.028 Uiso 1 1 calc R
C83 C 0.38318(12) -0.2371(3) 0.54244(19) 0.0229(11) Uani 1 1 d .
C84 C 0.40879(13) -0.2869(3) 0.5494(2) 0.0302(12) Uani 1 1 d .
C85 C 0.1691(2) -0.0439(5) 0.0799(3) 0.059(2) Uani 1 1 d .
C86 C 0.1938(2) 0.0049(5) 0.0980(4) 0.071(3) Uani 1 1 d .
H86A H 0.1972 0.0063 0.1328 0.107 Uiso 1 1 calc R
H86B H 0.1878 0.0474 0.0853 0.107 Uiso 1 1 calc R
H86C H 0.2120 -0.0081 0.0875 0.107 Uiso 1 1 calc R
C87 C 0.1374(2) -0.0242(4) 0.0797(3) 0.057(2) Uani 1 1 d .
H87A H 0.1314 0.0083 0.0552 0.086 Uiso 1 1 calc R
H87B H 0.1357 -0.0066 0.1108 0.086 Uiso 1 1 calc R
H87C H 0.1245 -0.0617 0.0730 0.086 Uiso 1 1 calc R
C88 C 0.0018(3) -0.0839(6) 0.4121(4) 0.083(3) Uani 1 1 d U
H88A H 0.0015 -0.0982 0.3795 0.125 Uiso 1 1 calc R
H88B H 0.0061 -0.1204 0.4338 0.125 Uiso 1 1 calc R
H88C H 0.0169 -0.0510 0.4206 0.125 Uiso 1 1 calc R
C89 C -0.0276(4) -0.0567(9) 0.4158(13) 0.276(7) Uani 1 1 d U
H89C H -0.0297 -0.0564 0.4496 0.332 Uiso 1 1 calc R
H89D H -0.0433 -0.0847 0.3983 0.332 Uiso 1 1 calc R
C90 C -0.0583(3) 0.0331(13) 0.4142(6) 0.189(12) Uani 1 1 d .
H90D H -0.0692 0.0645 0.3917 0.227 Uiso 1 1 calc R
H90E H -0.0707 -0.0059 0.4117 0.227 Uiso 1 1 calc R
C91 C -0.0584(2) 0.0580(6) 0.4596(4) 0.077(3) Uani 1 1 d .
H91A H -0.0576 0.0227 0.4823 0.115 Uiso 1 1 calc R
H91B H -0.0765 0.0826 0.4592 0.115 Uiso 1 1 calc R
H91C H -0.0413 0.0859 0.4689 0.115 Uiso 1 1 calc R
C92 C -0.0301(3) 0.0865(7) 0.3221(4) 0.088(3) Uani 1 1 d U
H92A H -0.0467 0.1165 0.3183 0.133 Uiso 1 1 calc R
H92B H -0.0256 0.0760 0.2909 0.133 Uiso 1 1 calc R
H92C H -0.0128 0.1060 0.3419 0.133 Uiso 1 1 calc R
C93 C -0.0380(6) 0.0276(16) 0.3450(5) 0.284(6) Uani 1 1 d U
H93A H -0.0595 0.0224 0.3346 0.341 Uiso 1 1 calc R
H93B H -0.0287 -0.0080 0.3303 0.341 Uiso 1 1 calc R
C94 C 0.0414(7) 0.6023(17) 0.3786(7) 0.30(2) Uani 1 1 d .
H94A H 0.0628 0.5946 0.3814 0.364 Uiso 1 1 calc R
H94B H 0.0390 0.6262 0.4075 0.364 Uiso 1 1 calc R
C95 C -0.0072(6) 0.7294(12) 0.3288(10) 0.220(9) Uani 1 1 d U
H95A H -0.0123 0.6957 0.3048 0.329 Uiso 1 1 calc R
H95B H -0.0074 0.7710 0.3131 0.329 Uiso 1 1 calc R
H95C H -0.0216 0.7295 0.3499 0.329 Uiso 1 1 calc R
C96 C 0.0187(4) 0.7186(16) 0.3531(13) 0.263(10) Uani 1 1 d U
H96A H 0.0175 0.7183 0.3872 0.316 Uiso 1 1 calc R
H96B H 0.0319 0.7541 0.3478 0.316 Uiso 1 1 calc R
C97 C 0.0688(5) 0.6918(12) 0.2826(7) 0.165(9) Uani 1 1 d .
H97A H 0.0522 0.6752 0.2596 0.247 Uiso 1 1 calc R
H97B H 0.0873 0.6795 0.2730 0.247 Uiso 1 1 calc R
H97C H 0.0676 0.7386 0.2839 0.247 Uiso 1 1 calc R
C98 C 0.0292(5) 0.5433(8) 0.3830(5) 0.131(7) Uani 1 1 d .
H98A H 0.0146 0.5465 0.4038 0.197 Uiso 1 1 calc R
H98B H 0.0447 0.5131 0.3967 0.197 Uiso 1 1 calc R
H98C H 0.0195 0.5280 0.3517 0.197 Uiso 1 1 calc R
C99 C 0.0680(4) 0.6668(10) 0.3268(7) 0.150(9) Uani 1 1 d .
H99C H 0.0776 0.6978 0.3509 0.180 Uiso 1 1 calc R
H99D H 0.0801 0.6273 0.3306 0.180 Uiso 1 1 calc R
C100 C 0.0902(2) -0.0133(4) 0.4222(3) 0.062(2) Uani 1 1 d .
H10Q H 0.1051 -0.0161 0.4512 0.093 Uiso 1 1 calc R
H10R H 0.0923 -0.0498 0.4015 0.093 Uiso 1 1 calc R
H10S H 0.0704 -0.0140 0.4303 0.093 Uiso 1 1 calc R
C101 C 0.0943(3) 0.0485(5) 0.3965(4) 0.068(3) Uani 1 1 d .
H10O H 0.0833 0.0457 0.3634 0.082 Uiso 1 1 calc R
H10P H 0.1154 0.0539 0.3953 0.082 Uiso 1 1 calc R
C102 C 0.0988(3) 0.1746(6) 0.4963(4) 0.091(4) Uani 1 1 d .
H10T H 0.0964 0.2153 0.4790 0.136 Uiso 1 1 calc R
H10U H 0.1137 0.1795 0.5251 0.136 Uiso 1 1 calc R
H10V H 0.0800 0.1623 0.5048 0.136 Uiso 1 1 calc R
C103 C 0.1086(2) 0.1225(6) 0.4647(4) 0.077(3) Uani 1 1 d .
H10A H 0.1136 0.0829 0.4834 0.092 Uiso 1 1 calc R
H10B H 0.1266 0.1369 0.4533 0.092 Uiso 1 1 calc R
C104 C 0.0779(2) 0.1671(5) 0.3903(4) 0.078(3) Uani 1 1 d .
H10E H 0.0965 0.1810 0.3810 0.093 Uiso 1 1 calc R
H10F H 0.0708 0.2022 0.4085 0.093 Uiso 1 1 calc R
C105 C 0.0534(3) 0.1525(7) 0.3429(4) 0.089(4) Uani 1 1 d .
H10W H 0.0626 0.1286 0.3201 0.134 Uiso 1 1 calc R
H10X H 0.0456 0.1930 0.3286 0.134 Uiso 1 1 calc R
H10Y H 0.0373 0.1271 0.3515 0.134 Uiso 1 1 calc R
C106 C 0.5005(2) 0.2343(4) 0.5791(3) 0.0500(18) Uani 1 1 d .
C107 C 0.5305(4) 0.2571(10) 0.5817(8) 0.166(8) Uani 1 1 d .
H11M H 0.5419 0.2490 0.6135 0.249 Uiso 1 1 calc R
H11N H 0.5302 0.3032 0.5752 0.249 Uiso 1 1 calc R
H11O H 0.5396 0.2345 0.5582 0.249 Uiso 1 1 calc R
C108 C 0.2510(3) 0.0056(5) 0.3828(4) 0.079(3) Uani 1 1 d .
H10H H 0.2403 -0.0097 0.3521 0.118 Uiso 1 1 calc R
H10I H 0.2722 0.0025 0.3836 0.118 Uiso 1 1 calc R
H10J H 0.2457 0.0503 0.3873 0.118 Uiso 1 1 calc R
C109 C 0.2426(2) -0.0358(4) 0.4228(3) 0.056(2) Uani 1 1 d .
H10D H 0.2476 -0.0811 0.4179 0.068 Uiso 1 1 calc R
H10G H 0.2540 -0.0217 0.4537 0.068 Uiso 1 1 calc R
C110 C 0.2013(3) -0.0645(5) 0.4602(4) 0.087(4) Uani 1 1 d .
H12E H 0.2122 -0.0502 0.4915 0.104 Uiso 1 1 calc R
H12F H 0.2049 -0.1109 0.4571 0.104 Uiso 1 1 calc R
C111 C 0.1685(3) -0.0527(5) 0.4573(4) 0.080(3) Uani 1 1 d .
H12H H 0.1654 -0.0085 0.4667 0.121 Uiso 1 1 calc R
H11D H 0.1608 -0.0823 0.4787 0.121 Uiso 1 1 calc R
H11E H 0.1582 -0.0598 0.4247 0.121 Uiso 1 1 calc R
C112 C 0.5098(4) 0.1805(7) 0.7990(5) 0.0500(18) Uani 0.50 1 d PDU
H11U H 0.5137 0.1998 0.8307 0.075 Uiso 0.50 1 calc PR
H11W H 0.4917 0.1986 0.7806 0.075 Uiso 0.50 1 calc PR
H11X H 0.5263 0.1895 0.7829 0.075 Uiso 0.50 1 calc PR
C113 C 0.5478(4) 0.0630(7) 0.7211(5) 0.050(4) Uani 0.50 1 d PRD
H11F H 0.5693 0.0677 0.7262 0.075 Uiso 0.50 1 d PR
H11G H 0.5389 0.0856 0.6921 0.075 Uiso 0.50 1 d PR
H11V H 0.5426 0.0175 0.7180 0.075 Uiso 0.50 1 d PR
C114 C 0.5375(3) 0.0882(8) 0.7586(5) 0.050(4) Uani 0.50 1 d PD
H11J H 0.5429 0.1341 0.7621 0.060 Uiso 0.50 1 calc PR
H11K H 0.5466 0.0658 0.7881 0.060 Uiso 0.50 1 calc PR
C115 C 0.4855(5) 0.1083(10) 0.7072(7) 0.050(6) Uani 0.50 1 d PD
H11H H 0.4641 0.1006 0.7044 0.060 Uiso 0.50 1 calc PR
H11I H 0.4920 0.0857 0.6806 0.060 Uiso 0.50 1 calc PR
C116 C 0.4902(5) 0.1805(9) 0.7010(8) 0.0500(18) Uani 0.50 1 d PDU
H11P H 0.4791 0.1944 0.6702 0.075 Uiso 0.50 1 calc PR
H11Q H 0.5112 0.1891 0.7025 0.075 Uiso 0.50 1 calc PR
H11R H 0.4832 0.2040 0.7264 0.075 Uiso 0.50 1 calc PR
C117 C 0.5060(6) 0.1022(10) 0.8038(6) 0.050(6) Uani 0.50 1 d PD
H11S H 0.5242 0.0824 0.8217 0.060 Uiso 0.50 1 calc PR
H11T H 0.4892 0.0916 0.8194 0.060 Uiso 0.50 1 calc PR
C118 C 0.56630(18) -0.1116(4) 0.6282(3) 0.0500(18) Uani 1 1 d .
C119 C 0.59320(18) -0.0733(4) 0.6593(3) 0.0500(18) Uani 1 1 d .
H11Y H 0.5859 -0.0336 0.6711 0.075 Uiso 1 1 calc R
H11Z H 0.6078 -0.0631 0.6396 0.075 Uiso 1 1 calc R
H12D H 0.6023 -0.0998 0.6862 0.075 Uiso 1 1 calc R
N10 N 0.55630(15) -0.1544(3) 0.6051(2) 0.0500(15) Uani 1 1 d .

loop_
_atom_site_aniso_label
_atom_site_aniso_U_11
_atom_site_aniso_U_22
_atom_site_aniso_U_33
_atom_site_aniso_U_23
_atom_site_aniso_U_13
_atom_site_aniso_U_12
Dy1 0.02107(13) 0.02387(14) 0.02387(14) 0.00119(9) 0.00192(10) 0.00046(9)
Dy2 0.02852(15) 0.02014(14) 0.02526(14) 0.00188(9) -0.00484(10) -0.00265(10)
O1 0.026(2) 0.029(2) 0.030(2) -0.0036(16) 0.0025(17) -0.0009(16)
O7 0.032(2) 0.027(2) 0.025(2) -0.0067(16) -0.0036(17) 0.0030(17)
O3 0.030(2) 0.0225(19) 0.0243(19) 0.0013(15) 0.0015(16) -0.0054(16)
O16 0.0258(19) 0.0190(18) 0.0216(18) -0.0023(14) 0.0002(15) -0.0034(15)
O15 0.030(2) 0.0192(19) 0.029(2) 0.0010(15) -0.0087(16) -0.0010(15)
O4 0.025(2) 0.042(3) 0.034(2) 0.0062(19) -0.0032(18) -0.0045(18)
O5 0.026(2) 0.029(2) 0.030(2) -0.0018(17) -0.0012(17) 0.0049(16)
O10 0.039(2) 0.021(2) 0.030(2) 0.0014(16) -0.0096(18) -0.0061(17)
O14 0.0210(18) 0.027(2) 0.032(2) 0.0038(16) 0.0046(16) 0.0031(15)
O2 0.025(2) 0.025(2) 0.032(2) -0.0028(16) 0.0090(17) 0.0004(16)
O11 0.0250(19) 0.028(2) 0.0205(18) 0.0024(15) 0.0047(15) -0.0029(16)
O8 0.036(2) 0.023(2) 0.026(2) 0.0020(16) -0.0029(17) -0.0032(16)
O6 0.0251(19) 0.0201(18) 0.0227(19) -0.0008(14) 0.0040(15) -0.0009(15)
O9 0.043(2) 0.0186(19) 0.027(2) 0.0034(16) -0.0054(18) -0.0035(17)
O12 0.027(2) 0.028(2) 0.0212(19) 0.0018(15) 0.0001(15) -0.0021(16)
O13 0.0212(18) 0.0238(19) 0.028(2) 0.0029(15) 0.0017(15) -0.0009(15)
O17 0.099(6) 0.081(6) 0.166(9) -0.047(6) 0.041(6) 0.020(5)
O18 0.073(4) 0.045(3) 0.045(3) 0.006(2) 0.020(3) 0.001(3)
N1 0.030(3) 0.065(4) 0.026(3) -0.012(3) 0.002(2) 0.021(3)
N2 0.032(3) 0.026(2) 0.025(2) -0.0077(19) 0.001(2) 0.005(2)
N3 0.025(2) 0.037(3) 0.028(2) 0.015(2) 0.002(2) -0.002(2)
N4 0.021(2) 0.016(2) 0.028(2) -0.0009(17) -0.0048(18) -0.0019(17)
N5 0.111(9) 0.122(9) 0.080(7) -0.001(6) -0.046(6) -0.033(7)
N6 0.051(4) 0.044(3) 0.051(4) 0.002(3) 0.024(3) -0.010(3)
N7 0.028(3) 0.088(5) 0.047(4) -0.010(4) 0.006(3) -0.003(3)
N8 0.147(18) 0.16(2) 0.92(9) -0.06(3) 0.20(3) -0.016(16)
N9 0.073(8) 0.049(7) 0.138(13) 0.000 -0.021(8) 0.000
F18 0.126(6) 0.089(5) 0.202(9) -0.072(6) -0.122(7) 0.024(5)
F17 0.298(13) 0.142(7) 0.053(4) -0.053(4) 0.052(6) -0.148(8)
F16 0.146(6) 0.033(3) 0.068(3) -0.010(2) -0.037(4) -0.009(3)
F4 0.028(3) 0.262(11) 0.091(5) 0.003(6) -0.003(3) 0.025(4)
F5 0.082(5) 0.193(10) 0.124(7) -0.001(6) 0.009(4) -0.089(6)
F6 0.044(3) 0.385(16) 0.066(4) 0.005(6) 0.020(3) -0.059(6)
F7 0.126(6) 0.132(6) 0.056(3) 0.017(4) -0.055(4) -0.062(5)
F8 0.241(10) 0.200(9) 0.029(3) -0.036(4) -0.034(4) 0.154(8)
F9 0.129(5) 0.075(4) 0.035(3) 0.024(2) -0.002(3) -0.011(4)
F3 0.106(5) 0.137(6) 0.052(3) -0.032(4) -0.005(3) -0.068(5)
F2 0.049(3) 0.035(3) 0.268(10) -0.027(4) -0.041(4) -0.006(2)
F1 0.053(3) 0.071(3) 0.099(4) -0.032(3) 0.029(3) -0.032(3)
F21 0.028(2) 0.090(4) 0.169(6) 0.080(4) 0.022(3) 0.000(2)
F20 0.027(2) 0.184(7) 0.064(3) 0.002(4) -0.004(2) -0.027(3)
F19 0.043(3) 0.087(4) 0.170(7) -0.028(4) 0.061(4) -0.001(3)
F12 0.035(2) 0.056(3) 0.120(5) 0.025(3) -0.009(3) 0.016(2)
F11 0.121(5) 0.054(3) 0.049(3) 0.023(2) 0.008(3) 0.023(3)
F10 0.072(3) 0.033(2) 0.074(3) -0.007(2) -0.025(3) 0.022(2)
F15 0.070(3) 0.032(2) 0.035(2) 0.0144(16) -0.0067(19) -0.0055(19)
F14 0.041(2) 0.102(4) 0.054(3) 0.036(3) 0.000(2) 0.023(3)
F13 0.076(3) 0.041(2) 0.0242(18) 0.0036(16) -0.0026(19) -0.006(2)
F22 0.042(2) 0.068(3) 0.086(4) 0.016(3) 0.030(2) 0.015(2)
F23 0.052(3) 0.040(2) 0.071(3) -0.026(2) -0.025(2) 0.021(2)
F24 0.047(2) 0.051(2) 0.035(2) 0.0077(18) -0.0085(17) 0.0212(19)
Cl1 0.0400(9) 0.0866(15) 0.0501(11) -0.0103(10) 0.0133(8) -0.0098(10)
Cl2 0.245(7) 0.064(2) 0.101(3) 0.000 -0.120(4) 0.000
C1 0.038(5) 0.192(15) 0.054(6) -0.006(8) 0.008(4) -0.022(7)
C2 0.024(3) 0.069(5) 0.044(4) 0.007(4) 0.000(3) -0.002(3)
C3 0.033(4) 0.082(6) 0.036(4) 0.005(4) 0.007(3) -0.002(4)
C4 0.029(3) 0.027(3) 0.027(3) 0.001(2) 0.001(2) 0.004(2)
C5 0.030(3) 0.030(3) 0.026(3) 0.003(2) 0.003(2) 0.005(2)
C6 0.034(3) 0.045(4) 0.023(3) 0.000(3) 0.007(2) 0.004(3)
C7 0.027(3) 0.051(4) 0.030(3) -0.005(3) 0.003(2) 0.006(3)
C8 0.031(3) 0.039(3) 0.025(3) -0.002(2) 0.001(2) 0.013(3)
C9 0.036(4) 0.077(5) 0.025(3) 0.000(3) 0.010(3) 0.010(3)
C10 0.027(3) 0.065(5) 0.031(3) -0.001(3) 0.005(3) 0.001(3)
C11 0.034(3) 0.052(4) 0.028(3) -0.008(3) 0.007(3) 0.018(3)
C12 0.029(3) 0.038(3) 0.020(3) 0.001(2) 0.006(2) 0.009(2)
C13 0.028(3) 0.039(3) 0.036(3) -0.012(3) 0.000(3) 0.001(3)
C14 0.030(3) 0.029(3) 0.032(3) -0.007(2) 0.002(2) 0.006(2)
C15 0.026(3) 0.025(3) 0.017(2) 0.001(2) 0.005(2) 0.002(2)
C16 0.034(3) 0.027(3) 0.027(3) -0.005(2) 0.008(2) -0.003(2)
C17 0.036(3) 0.029(3) 0.028(3) -0.002(2) 0.012(2) 0.009(2)
C18 0.025(3) 0.029(3) 0.021(3) -0.001(2) 0.007(2) 0.005(2)
C19 0.030(3) 0.030(3) 0.031(3) -0.007(2) 0.003(2) 0.000(2)
C20 0.028(3) 0.031(3) 0.026(3) -0.003(2) 0.001(2) -0.005(2)
C21 0.032(3) 0.036(4) 0.056(4) -0.017(3) -0.004(3) -0.002(3)
C22 0.043(4) 0.031(3) 0.045(4) 0.001(3) -0.009(3) 0.010(3)
C23 0.022(3) 0.027(3) 0.032(3) 0.005(2) 0.003(2) 0.005(2)
C24 0.027(3) 0.022(3) 0.032(3) 0.001(2) 0.000(2) -0.001(2)
C25 0.019(2) 0.024(3) 0.024(3) 0.000(2) 0.008(2) -0.002(2)
C26 0.021(2) 0.021(3) 0.026(3) 0.000(2) 0.006(2) -0.001(2)
C27 0.028(3) 0.020(3) 0.030(3) -0.005(2) 0.001(2) 0.001(2)
C28 0.030(3) 0.023(3) 0.030(3) -0.002(2) -0.001(2) 0.005(2)
C29 0.024(3) 0.023(3) 0.026(3) -0.002(2) 0.003(2) -0.002(2)
C30 0.032(3) 0.019(3) 0.034(3) -0.005(2) -0.002(2) 0.001(2)
C31 0.031(3) 0.021(3) 0.030(3) 0.000(2) 0.000(2) 0.001(2)
C32 0.053(4) 0.032(3) 0.031(3) -0.009(3) 0.007(3) 0.008(3)
C33 0.027(3) 0.023(3) 0.025(3) -0.005(2) 0.002(2) -0.002(2)
C34 0.028(3) 0.032(3) 0.022(3) -0.001(2) 0.001(2) 0.001(2)
C35 0.027(3) 0.031(3) 0.021(3) -0.005(2) 0.002(2) -0.002(2)
C36 0.026(3) 0.024(3) 0.027(3) -0.002(2) -0.003(2) -0.003(2)
C37 0.041(3) 0.033(3) 0.020(3) 0.000(2) 0.000(2) 0.002(3)
C38 0.039(3) 0.038(3) 0.025(3) -0.007(2) 0.008(3) 0.005(3)
C39 0.029(3) 0.019(3) 0.028(3) -0.002(2) -0.002(2) -0.005(2)
C40 0.045(4) 0.030(3) 0.024(3) -0.006(2) -0.001(3) 0.001(3)
C41 0.039(3) 0.026(3) 0.022(3) -0.001(2) -0.004(2) -0.005(2)
C42 0.076(6) 0.049(4) 0.026(3) -0.007(3) -0.011(4) 0.010(4)
C43 0.031(3) 0.039(3) 0.026(3) 0.005(2) -0.002(2) 0.002(3)
C44 0.030(3) 0.025(3) 0.021(3) 0.002(2) 0.002(2) 0.004(2)
C45 0.030(3) 0.028(3) 0.026(3) 0.009(2) 0.000(2) -0.005(2)
C46 0.024(3) 0.022(3) 0.026(3) 0.000(2) 0.003(2) 0.000(2)
C47 0.028(3) 0.024(3) 0.019(2) 0.003(2) 0.002(2) -0.003(2)
C48 0.029(3) 0.034(3) 0.024(3) 0.008(2) 0.004(2) -0.005(2)
C49 0.029(3) 0.038(3) 0.023(3) 0.012(2) 0.002(2) -0.005(2)
C50 0.024(3) 0.023(3) 0.023(3) 0.005(2) 0.003(2) -0.002(2)
C51 0.031(3) 0.034(3) 0.020(3) 0.005(2) 0.007(2) -0.007(2)
C52 0.032(3) 0.035(3) 0.017(2) 0.005(2) 0.003(2) -0.005(2)
C53 0.025(3) 0.054(4) 0.032(3) 0.011(3) 0.006(2) -0.008(3)
C54 0.023(3) 0.029(3) 0.027(3) 0.010(2) 0.001(2) -0.001(2)
C55 0.045(4) 0.026(3) 0.035(3) 0.003(2) -0.008(3) -0.004(3)
C56 0.045(4) 0.020(3) 0.033(3) 0.006(2) -0.004(3) -0.003(2)
C57 0.022(3) 0.021(3) 0.029(3) 0.004(2) 0.001(2) 0.000(2)
C58 0.033(3) 0.023(3) 0.034(3) 0.005(2) -0.004(2) -0.002(2)
C59 0.033(3) 0.021(3) 0.037(3) 0.010(2) 0.001(3) -0.003(2)
C60 0.026(3) 0.020(3) 0.027(3) 0.003(2) 0.001(2) 0.006(2)
C61 0.040(3) 0.020(3) 0.034(3) 0.002(2) -0.007(3) -0.005(2)
C62 0.034(3) 0.023(3) 0.032(3) 0.000(2) -0.006(2) -0.008(2)
C63 0.083(6) 0.026(3) 0.042(4) 0.005(3) -0.029(4) -0.017(3)
C65 0.022(3) 0.046(4) 0.049(4) 0.015(3) 0.009(3) 0.004(3)
C64 0.023(3) 0.028(3) 0.035(3) 0.008(2) 0.007(2) 0.000(2)
C66 0.021(3) 0.031(3) 0.024(3) 0.001(2) 0.005(2) -0.001(2)
C67 0.022(2) 0.023(3) 0.018(2) 0.0000(19) 0.003(2) 0.001(2)
C68 0.018(2) 0.021(2) 0.016(2) 0.0023(18) 0.0012(18) -0.0001(19)
C69 0.022(2) 0.021(2) 0.022(3) 0.006(2) 0.004(2) -0.001(2)
C70 0.018(2) 0.024(3) 0.025(3) 0.001(2) 0.003(2) -0.002(2)
C71 0.025(3) 0.017(2) 0.014(2) -0.0014(18) 0.0002(19) 0.0001(19)
C72 0.028(3) 0.020(3) 0.021(2) 0.004(2) 0.003(2) -0.002(2)
C73 0.018(2) 0.025(3) 0.026(3) 0.003(2) 0.003(2) -0.005(2)
C74 0.027(3) 0.018(3) 0.040(3) -0.003(2) 0.000(2) -0.003(2)
C75 0.024(2) 0.019(2) 0.017(2) 0.0022(19) 0.0004(19) -0.002(2)
C76 0.023(3) 0.020(2) 0.026(3) -0.003(2) -0.001(2) 0.003(2)
C77 0.026(3) 0.017(2) 0.022(3) -0.0036(19) 0.003(2) 0.000(2)
C78 0.024(3) 0.016(2) 0.017(2) 0.0023(18) 0.0016(19) -0.0030(19)
C79 0.024(3) 0.020(3) 0.028(3) -0.002(2) -0.003(2) 0.004(2)
C80 0.029(3) 0.016(2) 0.027(3) -0.004(2) -0.003(2) -0.001(2)
C81 0.026(3) 0.019(2) 0.014(2) 0.0015(18) 0.0018(19) -0.002(2)
C82 0.026(3) 0.021(3) 0.021(2) -0.002(2) -0.001(2) -0.001(2)
C83 0.029(3) 0.020(3) 0.018(2) 0.0032(19) -0.001(2) 0.003(2)
C84 0.027(3) 0.032(3) 0.029(3) -0.003(2) -0.003(2) 0.004(2)
C85 0.072(6) 0.060(5) 0.050(5) 0.003(4) 0.021(4) 0.009(4)
C86 0.073(6) 0.068(6) 0.075(6) 0.011(5) 0.016(5) -0.006(5)
C87 0.069(6) 0.048(5) 0.058(5) 0.000(4) 0.019(4) 0.004(4)
C88 0.094(7) 0.081(6) 0.079(6) 0.004(5) 0.026(5) 0.006(5)
C89 0.118(7) 0.091(9) 0.539(13) -0.058(10) -0.154(8) 0.010(7)
C90 0.059(7) 0.37(3) 0.153(15) -0.173(19) 0.058(9) -0.065(12)
C91 0.051(5) 0.115(9) 0.067(6) -0.010(6) 0.021(5) 0.018(6)
C92 0.066(6) 0.133(8) 0.059(5) 0.018(5) -0.009(5) 0.013(6)
C93 0.286(11) 0.508(12) 0.037(5) 0.028(8) -0.027(7) -0.318(9)
C94 0.36(4) 0.40(4) 0.089(13) 0.09(2) -0.123(19) -0.27(4)
C95 0.246(12) 0.146(12) 0.254(13) -0.021(10) 0.013(9) 0.013(10)
C96 0.081(8) 0.300(14) 0.371(14) -0.041(11) -0.058(9) 0.071(9)
C97 0.141(16) 0.23(2) 0.117(15) -0.060(16) -0.003(13) 0.007(16)
C98 0.185(18) 0.115(12) 0.072(9) -0.007(8) -0.035(10) 0.045(12)
C99 0.102(11) 0.179(17) 0.136(14) -0.095(14) -0.062(10) 0.056(11)
C100 0.078(6) 0.048(5) 0.065(6) 0.001(4) 0.026(5) -0.005(4)
C101 0.080(7) 0.061(6) 0.070(6) 0.000(5) 0.033(5) -0.002(5)
C102 0.117(10) 0.068(7) 0.083(8) -0.024(6) 0.004(7) -0.014(7)
C103 0.063(6) 0.091(8) 0.075(7) 0.002(6) 0.011(5) -0.017(5)
C104 0.076(7) 0.066(6) 0.102(8) 0.029(6) 0.044(6) 0.002(5)
C105 0.099(9) 0.104(9) 0.064(6) 0.021(6) 0.017(6) -0.009(7)
C106 0.050(4) 0.050(5) 0.050(4) 0.000(3) 0.009(4) 0.000(4)
C107 0.139(16) 0.141(16) 0.21(2) 0.002(15) 0.012(15) -0.047(13)
C108 0.089(8) 0.068(6) 0.088(8) 0.017(5) 0.040(6) -0.005(6)
C109 0.068(6) 0.037(4) 0.067(5) 0.003(4) 0.018(4) 0.005(4)
C110 0.135(10) 0.059(6) 0.085(7) 0.044(5) 0.068(7) 0.056(6)
C111 0.105(9) 0.068(6) 0.082(7) -0.002(5) 0.054(7) -0.013(6)
C112 0.050(4) 0.050(4) 0.050(4) 0.00(4) 0.009(3) 0.00(4)
C113 0.050(9) 0.050(9) 0.050(9) 0.000(7) 0.009(7) 0.000(7)
C114 0.050(9) 0.050(9) 0.050(9) 0.000(7) 0.009(7) 0.000(7)
C115 0.050(13) 0.050(11) 0.050(12) 0.000(9) 0.009(9) 0.000(9)
C116 0.050(4) 0.050(4) 0.050(4) 0.00(4) 0.009(3) 0.00(4)
C117 0.050(13) 0.050(11) 0.050(12) 0.000(9) 0.009(9) 0.000(9)
C118 0.050(4) 0.050(5) 0.050(4) 0.000(4) 0.009(4) 0.000(4)
C119 0.050(4) 0.050(5) 0.050(4) 0.000(3) 0.009(4) 0.000(3)
N10 0.050(4) 0.050(4) 0.050(4) 0.000(3) 0.009(3) 0.000(3)

loop_
_atom_type_symbol
_atom_type_description
_atom_type_scat_dispersion_real
_atom_type_scat_dispersion_imag
_atom_type_scat_source
C C 0.0033 0.0016 'International Tables Vol C Tables 4.2.6.8 and 6.1.1.4'
H H 0.0000 0.0000 'International Tables Vol C Tables 4.2.6.8 and 6.1.1.4'
O O 0.0106 0.0060 'International Tables Vol C Tables 4.2.6.8 and 6.1.1.4'
Dy Dy -0.1892 4.4098 'International Tables Vol C Tables 4.2.6.8 and 6.1.1.4'
F F 0.0171 0.0103 'International Tables Vol C Tables 4.2.6.8 and 6.1.1.4'
N N 0.0061 0.0033 'International Tables Vol C Tables 4.2.6.8 and 6.1.1.4'
Cl Cl 0.1484 0.1585 'International Tables Vol C Tables 4.2.6.8 and 6.1.1.4'

loop_
_geom_angle_atom_site_label_1
_geom_angle_atom_site_label_2
_geom_angle_atom_site_label_3
_geom_angle
O11 Dy1 O13 105.02(13)
O11 Dy1 O12 72.70(13)
O13 Dy1 O12 150.59(14)
O11 Dy1 O6 69.17(13)
O13 Dy1 O6 77.33(13)
O12 Dy1 O6 125.82(13)
O11 Dy1 O5 88.65(14)
O13 Dy1 O5 137.76(14)
O12 Dy1 O5 71.54(14)
O6 Dy1 O5 70.55(13)
O11 Dy1 O2 70.44(13)
O13 Dy1 O2 71.69(14)
O12 Dy1 O2 80.27(14)
O6 Dy1 O2 119.29(13)
O5 Dy1 O2 148.97(14)
O11 Dy1 O14 152.29(14)
O13 Dy1 O14 71.78(13)
O12 Dy1 O14 123.77(13)
O6 Dy1 O14 83.46(13)
O5 Dy1 O14 77.86(14)
O2 Dy1 O14 130.32(14)
O11 Dy1 O1 135.68(13)
O13 Dy1 O1 81.72(14)
O12 Dy1 O1 80.74(14)
O6 Dy1 O1 151.63(13)
O5 Dy1 O1 115.92(13)
O2 Dy1 O1 70.57(13)
O14 Dy1 O1 71.87(14)
O3 Dy2 O4 72.18(14)
O3 Dy2 O7 108.98(13)
O4 Dy2 O7 147.53(15)
O3 Dy2 O16 70.50(13)
O4 Dy2 O16 131.03(14)
O7 Dy2 O16 75.74(14)
O3 Dy2 O9 70.12(13)
O4 Dy2 O9 78.83(15)
O7 Dy2 O9 71.72(15)
O16 Dy2 O9 115.64(13)
O3 Dy2 O15 86.34(13)
O4 Dy2 O15 75.16(15)
O7 Dy2 O15 136.83(15)
O16 Dy2 O15 71.95(13)
O9 Dy2 O15 149.23(15)
O3 Dy2 O8 155.48(13)
O4 Dy2 O8 120.84(15)
O7 Dy2 O8 71.92(14)
O16 Dy2 O8 86.52(13)
O9 Dy2 O8 130.20(14)
O15 Dy2 O8 78.23(14)
O3 Dy2 O10 133.27(14)
O4 Dy2 O10 76.99(16)
O7 Dy2 O10 80.35(15)
O16 Dy2 O10 151.44(15)
O9 Dy2 O10 70.09(14)
O15 Dy2 O10 118.57(13)
O8 Dy2 O10 71.24(14)
C20 O1 Dy1 127.4(4)
C39 O7 Dy2 135.5(4)
C4 O3 Dy2 135.2(4)
C81 O16 Dy2 128.4(3)
C83 O15 Dy2 124.8(3)
C2 O4 Dy2 131.2(4)
C23 O5 Dy1 127.8(3)
C62 O10 Dy2 132.4(4)
C66 O14 Dy1 130.0(3)
C18 O2 Dy1 133.0(4)
C46 O11 Dy1 137.7(4)
C41 O8 Dy2 128.3(4)
C25 O6 Dy1 130.6(3)
C60 O9 Dy2 138.9(4)
C44 O12 Dy1 131.5(3)
C67 O13 Dy1 137.1(3)
C109 O18 C110 115.9(7)
C12 N1 C8 120.9(5)
C12 N1 C11 120.4(5)
C8 N1 C11 117.7(5)
C33 N2 C29 120.6(5)
C33 N2 C32 118.4(5)
C29 N2 C32 117.3(5)
C50 N3 C54 120.7(5)
C50 N3 C53 119.8(5)
C54 N3 C53 117.5(5)
C75 N4 C71 121.2(4)
C75 N4 C74 119.6(4)
C71 N4 C74 118.9(4)
C94 N5 C96 116(2)
C94 N5 C99 101.7(16)
C96 N5 C99 106.4(14)
C104 N6 C101 115.3(7)
C104 N6 C103 109.1(8)
C101 N6 C103 104.9(8)
C93 N7 C90 108.7(17)
C93 N7 C89 121.5(19)
C90 N7 C89 98.5(17)
C115 N9 C117 134.0(12)
C115 N9 C114 112.9(12)
C117 N9 C114 80.8(10)
F4 C1 F5 106.0(10)
F4 C1 F6 107.7(11)
F5 C1 F6 107.5(13)
F4 C1 C2 111.3(11)
F5 C1 C2 110.7(10)
F6 C1 C2 113.3(8)
O4 C2 C3 130.1(6)
O4 C2 C1 112.1(7)
C3 C2 C1 117.8(7)
C2 C3 C4 121.9(7)
O3 C4 C3 122.4(6)
O3 C4 C5 117.2(5)
C3 C4 C5 120.4(6)
C10 C5 C6 118.1(6)
C10 C5 C4 123.4(6)
C6 C5 C4 118.5(5)
C7 C6 C5 121.4(6)
C6 C7 C8 120.3(6)
C9 C8 C7 118.5(6)
C9 C8 N1 120.3(6)
C7 C8 N1 121.1(6)
C10 C9 C8 120.6(6)
C5 C10 C9 121.0(6)
N1 C12 C17 120.6(6)
N1 C12 C13 120.9(6)
C17 C12 C13 118.5(5)
C14 C13 C12 120.6(6)
C13 C14 C15 121.3(6)
C16 C15 C14 118.0(5)
C16 C15 C18 123.8(5)
C14 C15 C18 118.3(5)
C15 C16 C17 121.5(5)
C16 C17 C12 120.2(5)
O2 C18 C19 123.2(5)
O2 C18 C15 117.3(5)
C19 C18 C15 119.5(5)
C20 C19 C18 121.9(6)
O1 C20 C19 130.1(5)
O1 C20 C21 113.4(5)
C19 C20 C21 116.5(5)
F2 C21 F1 107.8(7)
F2 C21 F3 106.0(7)
F1 C21 F3 103.7(6)
F2 C21 C20 115.1(6)
F1 C21 C20 113.3(6)
F3 C21 C20 110.1(6)
F10 C22 F11 106.0(6)
F10 C22 F12 107.6(6)
F11 C22 F12 105.4(6)
F10 C22 C23 114.6(5)
F11 C22 C23 111.5(6)
F12 C22 C23 111.2(6)
O5 C23 C24 129.3(5)
O5 C23 C22 112.9(5)
C24 C23 C22 117.8(5)
C23 C24 C25 121.8(5)
O6 C25 C24 122.7(5)
O6 C25 C26 116.7(5)
C24 C25 C26 120.5(5)
C31 C26 C27 117.9(5)
C31 C26 C25 124.5(5)
C27 C26 C25 117.6(5)
C28 C27 C26 121.1(5)
C27 C28 C29 120.9(5)
C28 C29 C30 118.4(5)
C28 C29 N2 120.8(5)
C30 C29 N2 120.8(5)
C31 C30 C29 120.4(5)
C30 C31 C26 121.3(5)
N2 C33 C38 121.0(5)
N2 C33 C34 120.5(5)
C38 C33 C34 118.5(5)
C35 C34 C33 121.2(5)
C34 C35 C36 120.4(5)
C37 C36 C35 118.5(5)
C37 C36 C39 123.6(5)
C35 C36 C39 117.9(5)
C36 C37 C38 121.8(6)
C33 C38 C37 119.6(5)
O7 C39 C40 123.0(5)
O7 C39 C36 116.9(5)
C40 C39 C36 120.0(5)
C41 C40 C39 122.0(6)
O8 C41 C40 130.7(5)
O8 C41 C42 112.6(6)
C40 C41 C42 116.7(6)
F9 C42 F8 108.2(9)
F9 C42 F7 103.9(7)
F8 C42 F7 104.5(9)
F9 C42 C41 112.9(6)
F8 C42 C41 115.2(7)
F7 C42 C41 111.1(7)
F15 C43 F14 107.3(5)
F15 C43 F13 106.4(5)
F14 C43 F13 106.4(5)
F15 C43 C44 114.8(5)
F14 C43 C44 111.2(5)
F13 C43 C44 110.3(5)
O12 C44 C45 130.2(5)
O12 C44 C43 113.4(5)
C45 C44 C43 116.4(5)
C44 C45 C46 121.5(5)
O11 C46 C45 122.0(5)
O11 C46 C47 117.9(5)
C45 C46 C47 120.1(5)
C52 C47 C48 117.8(5)
C52 C47 C46 124.3(5)
C48 C47 C46 117.8(5)
C49 C48 C47 120.9(5)
C48 C49 C50 120.8(5)
N3 C50 C51 121.0(5)
N3 C50 C49 120.9(5)
C51 C50 C49 118.1(5)
C52 C51 C50 120.4(5)
C51 C52 C47 122.1(5)
C59 C54 C55 119.9(5)
C59 C54 N3 119.6(5)
C55 C54 N3 120.4(6)
C56 C55 C54 119.9(6)
C55 C56 C57 120.6(6)
C58 C57 C56 119.0(5)
C58 C57 C60 123.6(5)
C56 C57 C60 117.3(5)
C57 C58 C59 120.3(6)
C54 C59 C58 120.2(5)
O9 C60 C61 122.8(5)
O9 C60 C57 116.4(5)
C61 C60 C57 120.8(5)
C62 C61 C60 121.4(5)
O10 C62 C61 130.5(6)
O10 C62 C63 112.6(5)
C61 C62 C63 117.0(5)
F18 C63 F17 101.5(9)
F18 C63 F16 107.8(8)
F17 C63 F16 106.8(9)
F18 C63 C62 111.7(8)
F17 C63 C62 112.7(7)
F16 C63 C62 115.3(6)
F21 C65 F20 107.3(7)
F21 C65 F19 105.9(7)
F20 C65 F19 105.0(7)
F21 C65 C66 115.2(5)
F20 C65 C66 111.6(6)
F19 C65 C66 111.3(6)
C66 C64 C67 122.4(5)
O14 C66 C64 130.0(5)
O14 C66 C65 113.3(5)
C64 C66 C65 116.7(5)
O13 C67 C64 122.7(5)
O13 C67 C68 116.9(5)
C64 C67 C68 120.4(5)
C69 C68 C73 117.9(5)
C69 C68 C67 118.3(5)
C73 C68 C67 123.8(5)
C70 C69 C68 120.9(5)
C69 C70 C71 121.0(5)
C72 C71 C70 118.4(5)
C72 C71 N4 121.5(5)
C70 C71 N4 120.1(5)
C73 C72 C71 120.6(5)
C72 C73 C68 121.2(5)
N4 C75 C80 120.8(5)
N4 C75 C76 120.9(5)
C80 C75 C76 118.2(5)
C77 C76 C75 120.8(5)
C76 C77 C78 121.8(5)
C77 C78 C79 117.5(5)
C77 C78 C81 118.9(5)
C79 C78 C81 123.6(5)
C78 C79 C80 121.2(5)
C75 C80 C79 120.5(5)
O16 C81 C82 123.0(5)
O16 C81 C78 116.9(5)
C82 C81 C78 120.1(5)
C83 C82 C81 123.2(5)
O15 C83 C82 129.9(5)
O15 C83 C84 112.3(5)
C82 C83 C84 117.8(5)
F22 C84 F23 106.8(5)
F22 C84 F24 105.4(5)
F23 C84 F24 105.8(5)
F22 C84 C83 111.7(5)
F23 C84 C83 115.1(5)
F24 C84 C83 111.4(5)
O17 C85 C87 119.7(10)
O17 C85 C86 122.0(10)
C87 C85 C86 118.3(8)
C88 C89 N7 113(2)
C91 C90 N7 126.1(11)
N7 C93 C92 125.2(15)
C98 C94 N5 127.6(14)
C95 C96 N5 114(2)
C97 C99 N5 117.2(13)
C100 C101 N6 112.6(7)
C102 C103 N6 110.4(9)
N6 C104 C105 110.4(9)
N8 C106 C107 163(3)
O18 C109 C108 110.2(8)
O18 C110 C111 110.4(8)
C113 C114 N9 109.9(12)
N9 C115 C116 116.9(19)
N9 C117 C112 102.0(12)
N10 C118 C119 153.0(8)

loop_
_geom_bond_atom_site_label_1
_geom_bond_atom_site_label_2
_geom_bond_distance
Dy1 O11 2.359(4)
Dy1 O13 2.364(4)
Dy1 O12 2.376(4)
Dy1 O6 2.385(4)
Dy1 O5 2.389(4)
Dy1 O2 2.408(4)
Dy1 O14 2.409(4)
Dy1 O1 2.433(4)
Dy2 O3 2.367(4)
Dy2 O4 2.372(4)
Dy2 O7 2.373(4)
Dy2 O16 2.386(4)
Dy2 O9 2.399(4)
Dy2 O15 2.400(4)
Dy2 O8 2.410(4)
Dy2 O10 2.412(4)
O1 C20 1.259(7)
O7 C39 1.263(7)
O3 C4 1.245(7)
O16 C81 1.266(6)
O15 C83 1.269(7)
O4 C2 1.241(9)
O5 C23 1.263(7)
O10 C62 1.248(7)
O14 C66 1.263(7)
O2 C18 1.251(7)
O11 C46 1.247(7)
O8 C41 1.254(8)
O6 C25 1.264(7)
O9 C60 1.243(7)
O12 C44 1.263(7)
O13 C67 1.252(7)
O17 C85 1.198(11)
O18 C109 1.398(10)
O18 C110 1.410(10)
N1 C12 1.398(7)
N1 C8 1.418(8)
N1 C11 1.463(8)
N2 C33 1.398(7)
N2 C29 1.418(7)
N2 C32 1.475(7)
N3 C50 1.384(7)
N3 C54 1.431(7)
N3 C53 1.469(7)
N4 C75 1.400(6)
N4 C71 1.411(7)
N4 C74 1.469(7)
N5 C94 1.44(3)
N5 C96 1.67(3)
N5 C99 1.70(2)
N6 C104 1.476(11)
N6 C101 1.524(11)
N6 C103 1.548(12)
N7 C93 1.396(14)
N7 C90 1.437(13)
N7 C89 1.59(2)
N8 C106 0.94(3)
N9 C115 1.384(17)
N9 C117 1.553(17)
N9 C114 1.676(13)
F18 C63 1.275(11)
F17 C63 1.282(12)
F16 C63 1.300(8)
F4 C1 1.288(16)
F5 C1 1.327(18)
F6 C1 1.331(12)
F7 C42 1.317(11)
F8 C42 1.289(10)
F9 C42 1.285(9)
F3 C21 1.336(10)
F2 C21 1.299(9)
F1 C21 1.299(9)
F21 C65 1.303(8)
F20 C65 1.307(9)
F19 C65 1.314(9)
F12 C22 1.325(9)
F11 C22 1.322(9)
F10 C22 1.322(8)
F15 C43 1.318(7)
F14 C43 1.328(8)
F13 C43 1.347(8)
F22 C84 1.321(8)
F23 C84 1.325(7)
F24 C84 1.343(7)
C1 C2 1.549(12)
C2 C3 1.403(10)
C3 C4 1.429(9)
C4 C5 1.484(8)
C5 C10 1.387(9)
C5 C6 1.392(9)
C6 C7 1.386(9)
C7 C8 1.394(9)
C8 C9 1.393(9)
C9 C10 1.391(9)
C12 C17 1.402(9)
C12 C13 1.406(9)
C13 C14 1.383(8)
C14 C15 1.402(8)
C15 C16 1.393(8)
C15 C18 1.492(7)
C16 C17 1.395(8)
C18 C19 1.433(8)
C19 C20 1.385(8)
C20 C21 1.538(8)
C22 C23 1.528(8)
C23 C24 1.385(8)
C24 C25 1.421(8)
C25 C26 1.490(8)
C26 C31 1.400(8)
C26 C27 1.402(8)
C27 C28 1.384(8)
C28 C29 1.395(8)
C29 C30 1.410(8)
C30 C31 1.385(8)
C33 C38 1.399(8)
C33 C34 1.407(8)
C34 C35 1.380(8)
C35 C36 1.412(8)
C36 C37 1.373(9)
C36 C39 1.489(8)
C37 C38 1.410(9)
C39 C40 1.428(8)
C40 C41 1.388(9)
C41 C42 1.526(9)
C43 C44 1.536(8)
C44 C45 1.383(8)
C45 C46 1.437(8)
C46 C47 1.480(8)
C47 C52 1.386(8)
C47 C48 1.412(7)
C48 C49 1.382(8)
C49 C50 1.410(8)
C50 C51 1.403(7)
C51 C52 1.381(8)
C54 C59 1.378(9)
C54 C55 1.394(8)
C55 C56 1.391(9)
C56 C57 1.397(8)
C57 C58 1.388(8)
C57 C60 1.499(7)
C58 C59 1.403(8)
C60 C61 1.426(8)
C61 C62 1.376(8)
C62 C63 1.544(9)
C65 C66 1.536(8)
C64 C66 1.393(8)
C64 C67 1.424(7)
C67 C68 1.488(7)
C68 C69 1.403(7)
C68 C73 1.412(7)
C69 C70 1.384(7)
C70 C71 1.407(7)
C71 C72 1.399(7)
C72 C73 1.385(8)
C75 C80 1.400(8)
C75 C76 1.402(7)
C76 C77 1.384(7)
C77 C78 1.398(7)
C78 C79 1.400(7)
C78 C81 1.484(7)
C79 C80 1.402(7)
C81 C82 1.413(7)
C82 C83 1.378(7)
C83 C84 1.528(8)
C85 C87 1.490(13)
C85 C86 1.513(14)
C88 C89 1.46(3)
C90 C91 1.374(15)
C92 C93 1.44(2)
C94 C98 1.34(3)
C95 C96 1.26(3)
C97 C99 1.35(3)
C100 C101 1.484(12)
C102 C103 1.508(15)
C104 C105 1.595(16)
C106 C107 1.424(19)
C108 C109 1.510(12)
C110 C111 1.489(15)
C112 C117 1.619(18)
C113 C114 1.332(15)
C115 C116 1.507(18)
C118 N10 1.134(10)
C118 C119 1.570(11)

loop_
_geom_hbond_atom_site_label_D
_geom_hbond_atom_site_label_H
_geom_hbond_atom_site_label_A
_geom_hbond_distance_DH
_geom_hbond_distance_HA
_geom_hbond_distance_DA
_geom_hbond_angle_DHA
_geom_hbond_site_symmetry_A
N5 H5A Cl2 0.91 2.17 3.071(10) 171.0 .
N6 H6A Cl1 0.91 2.16 3.057(6) 170.7 .
N7 H7A Cl1 0.91 2.22 3.121(7) 169.4 .
N9 H9A Cl2 0.91 2.30 3.182(12) 162.5 7_556
